data_4308589
loop_
_publ_author_name
'Torsten K\"uppers'
'Eduard Bernhardt'
'Helge Willner'
'Henning W. Rohm'
'Martin K\"ockerling'

_publ_contact_author
;
Martin K\"ockerling
Universit\"at Rostock
Fachbereich Chemie
Anorganische Chemie/Festk\"orperchemie
Albert-Einstein-Str. 3a
D-18057 Rostock
Germany
;
_publ_contact_author_email martin.koeckerling@chemie.uni-rostock.de
_publ_contact_author_fax intl-code-(0)381-498-6382
_publ_contact_author_phone intl-code-(0)381-498-6390
_publ_section_title
;
Tetracyanoborate Salts M[B(CN)4] with M = Singly Charged Cations:
Properties and Structures
;
_journal_name_full 'Inorganic Chemistry'
_journal_page_first 1015
_journal_page_last 1022
_journal_paper_doi 10.1021/ic048780q
_journal_volume 44
_journal_year 2005
_chemical_formula_moiety 'C4 B N4 Rb'
_chemical_formula_structural 'Rb B (CN)4'
_chemical_formula_sum 'C4 B N4 Rb'
_chemical_formula_weight 200.36
_chemical_name_systematic Rubidium-tetracyanoborate
_space_group_IT_number 88
_symmetry_cell_setting tetragonal
_symmetry_space_group_name_Hall '-I 4ad'
_symmetry_space_group_name_H-M 'I 41/a :2'
_atom_sites_solution_primary direct
_atom_sites_solution_secondary difmap
_audit_creation_date august-2-2004
_audit_creation_method SHELXL-97
_cell_angle_alpha 90.00
_cell_angle_beta 90.00
_cell_angle_gamma 90.00
_cell_formula_units_Z 4
_cell_length_a 7.1354(2)
_cell_length_b 7.1354(2)
_cell_length_c 14.8197(6)
_cell_measurement_reflns_used 1885
_cell_measurement_temperature 566(2)
_cell_measurement_theta_max 32.25
_cell_measurement_theta_min 3.17
_cell_volume 754.53(4)
_computing_cell_refinement 'Siemens XSCANS'
_computing_data_collection 'Siemens XSCANS'
_computing_data_reduction 'Siemens XSCANS'
_computing_molecular_graphics 'Siemens SHELXTL'
_computing_publication_material 'Siemens SHELXTL'
_computing_structure_refinement 'SHELXL-97 (Sheldrick, 1997)'
_computing_structure_solution 'Siemens SHELXTL'
_diffrn_ambient_temperature 273(2)
_diffrn_measured_fraction_theta_full 0.894
_diffrn_measured_fraction_theta_max 0.894
_diffrn_measurement_device_type 'CCD area detector'
_diffrn_measurement_method 'phi and omega scans'
_diffrn_radiation_monochromator graphite
_diffrn_radiation_source 'fine-focus sealed tube'
_diffrn_radiation_type MoK\a
_diffrn_radiation_wavelength 0.71073
_diffrn_reflns_av_R_equivalents 0.0258
_diffrn_reflns_av_sigmaI/netI 0.0257
_diffrn_reflns_limit_h_max 9
_diffrn_reflns_limit_h_min -10
_diffrn_reflns_limit_k_max 10
_diffrn_reflns_limit_k_min -11
_diffrn_reflns_limit_l_max 15
_diffrn_reflns_limit_l_min -23
_diffrn_reflns_number 2797
_diffrn_reflns_theta_full 36.28
_diffrn_reflns_theta_max 36.28
_diffrn_reflns_theta_min 3.17
_diffrn_standards_decay_% 0
_exptl_absorpt_coefficient_mu 6.484
_exptl_absorpt_correction_T_max 0.6596
_exptl_absorpt_correction_T_min 0.2099
_exptl_absorpt_correction_type empirical
_exptl_absorpt_process_details 'SADABS (Sheldrick, Bruker, 2000)'
_exptl_crystal_colour colourless
_exptl_crystal_density_diffrn 1.764
_exptl_crystal_density_meas ?
_exptl_crystal_density_method .
_exptl_crystal_description plate
_exptl_crystal_F_000 376
_exptl_crystal_size_max 0.57
_exptl_crystal_size_mid 0.57
_exptl_crystal_size_min 0.11
_refine_diff_density_max 0.291
_refine_diff_density_min -0.495
_refine_diff_density_rms 0.064
_refine_ls_extinction_coef 0.051(2)
_refine_ls_extinction_expression Fc^*^=kFc[1+0.001xFc^2^\l^3^/sin(2\q)]^-1/4^
_refine_ls_extinction_method SHELXL
_refine_ls_goodness_of_fit_ref 1.082
_refine_ls_matrix_type full
_refine_ls_number_parameters 24
_refine_ls_number_reflns 818
_refine_ls_number_restraints 0
_refine_ls_restrained_S_all 1.082
_refine_ls_R_factor_all 0.0414
_refine_ls_R_factor_gt 0.0250
_refine_ls_shift/su_max 0.000
_refine_ls_shift/su_mean 0.000
_refine_ls_structure_factor_coef Fsqd
_refine_ls_weighting_details 'calc w=1/[\s^2^(Fo^2^)+(0.0169P)^2^+0.4438P] where P=(Fo^2^+2Fc^2^)/3'
_refine_ls_weighting_scheme calc
_refine_ls_wR_factor_gt 0.0476
_refine_ls_wR_factor_ref 0.0523
_reflns_number_gt 645
_reflns_number_total 818
_reflns_threshold_expression >2sigma(I)
_cod_data_source_file ic048780qsi20041119_090312_8.cif
_cod_data_source_block RbB(CN)4
_cod_original_sg_symbol_H-M 'I 41/a'
_cod_database_code 4308589

loop_
_symmetry_equiv_pos_as_xyz
'x, y, z'
'-x+1/2, -y, z+1/2'
'-y+3/4, x+1/4, z+1/4'
'y+3/4, -x+3/4, z+3/4'
'x+1/2, y+1/2, z+1/2'
'-x+1, -y+1/2, z+1'
'-y+5/4, x+3/4, z+3/4'
'y+5/4, -x+5/4, z+5/4'
'-x, -y, -z'
'x-1/2, y, -z-1/2'
'y-3/4, -x-1/4, -z-1/4'
'-y-3/4, x-3/4, -z-3/4'
'-x+1/2, -y+1/2, -z+1/2'
'x, y+1/2, -z'
'y-1/4, -x+1/4, -z+1/4'
'-y-1/4, x-1/4, -z-1/4'

loop_
_atom_site_label
_atom_site_type_symbol
_atom_site_fract_x
_atom_site_fract_y
_atom_site_fract_z
_atom_site_U_iso_or_equiv
_atom_site_adp_type
_atom_site_occupancy
_atom_site_symmetry_multiplicity
_atom_site_calc_flag
_atom_site_refinement_flags
_atom_site_disorder_assembly
_atom_site_disorder_group
B1 B 0.0000 0.2500 0.1250 0.0260(5) Uani 1 4 d S . .
C1 C 0.1505(2) 0.3550(2) 0.06409(10) 0.0311(3) Uani 1 1 d . . .
N1 N 0.2596(2) 0.4320(2) 0.02230(11) 0.0465(3) Uani 1 1 d . . .
Rb1 Rb 0.5000 0.7500 0.1250 0.03463(13) Uani 1 4 d S . .

loop_
_atom_site_aniso_label
_atom_site_aniso_U_11
_atom_site_aniso_U_22
_atom_site_aniso_U_33
_atom_site_aniso_U_23
_atom_site_aniso_U_13
_atom_site_aniso_U_12
B1 0.0256(7) 0.0256(7) 0.0268(13) 0.000 0.000 0.000
C1 0.0314(7) 0.0288(6) 0.0333(7) -0.0009(5) 0.0013(5) 0.0001(5)
N1 0.0458(8) 0.0432(8) 0.0504(8) 0.0011(7) 0.0118(7) -0.0060(6)
Rb1 0.03555(14) 0.03555(14) 0.03281(17) 0.000 0.000 0.000

loop_
_atom_type_symbol
_atom_type_description
_atom_type_scat_dispersion_real
_atom_type_scat_dispersion_imag
_atom_type_scat_source
C C 0.0033 0.0016 'International Tables Vol C Tables 4.2.6.8 and 6.1.1.4'
B B 0.0013 0.0007 'International Tables Vol C Tables 4.2.6.8 and 6.1.1.4'
N N 0.0061 0.0033 'International Tables Vol C Tables 4.2.6.8 and 6.1.1.4'
Rb Rb -0.9393 2.9676 'International Tables Vol C Tables 4.2.6.8 and 6.1.1.4'

loop_
_geom_angle_atom_site_label_1
_geom_angle_atom_site_label_2
_geom_angle_atom_site_label_3
_geom_angle
_geom_angle_site_symmetry_1
_geom_angle_site_symmetry_3
C1 B1 C1 110.84(10) 12_666 15
C1 B1 C1 108.79(5) 12_666 6_454
C1 B1 C1 108.79(5) 15 6_454
C1 B1 C1 108.79(5) 12_666 .
C1 B1 C1 108.79(5) 15 .
C1 B1 C1 110.84(10) 6_454 .
N1 C1 B1 178.42(15) . .
C1 N1 Rb1 124.51(12) . 9_665
C1 N1 Rb1 116.56(12) . .
Rb1 N1 Rb1 109.66(4) 9_665 .
N1 Rb1 N1 89.16(6) 8_454 3
N1 Rb1 N1 120.48(4) 8_454 14
N1 Rb1 N1 120.48(4) 3 14
N1 Rb1 N1 120.48(4) 8_454 9_665
N1 Rb1 N1 120.48(4) 3 9_665
N1 Rb1 N1 89.16(6) 14 9_665
N1 Rb1 N1 162.73(6) 8_454 .
N1 Rb1 N1 73.57(2) 3 .
N1 Rb1 N1 70.39(2) 14 .
N1 Rb1 N1 70.34(4) 9_665 .
N1 Rb1 N1 70.34(4) 8_454 12_766
N1 Rb1 N1 70.39(2) 3 12_766
N1 Rb1 N1 162.73(6) 14 12_766
N1 Rb1 N1 73.57(2) 9_665 12_766
N1 Rb1 N1 102.86(2) . 12_766
N1 Rb1 N1 70.39(2) 8_454 15_565
N1 Rb1 N1 70.34(4) 3 15_565
N1 Rb1 N1 73.57(2) 14 15_565
N1 Rb1 N1 162.73(6) 9_665 15_565
N1 Rb1 N1 102.86(2) . 15_565
N1 Rb1 N1 123.70(6) 12_766 15_565
N1 Rb1 N1 73.57(2) 8_454 6_564
N1 Rb1 N1 162.73(6) 3 6_564
N1 Rb1 N1 70.34(4) 14 6_564
N1 Rb1 N1 70.39(2) 9_665 6_564
N1 Rb1 N1 123.70(6) . 6_564
N1 Rb1 N1 102.86(2) 12_766 6_564
N1 Rb1 N1 102.86(2) 15_565 6_564
N1 Rb1 Rb1 36.20(3) 8_454 13_665
N1 Rb1 Rb1 77.34(3) 3 13_665
N1 Rb1 Rb1 154.32(3) 14 13_665
N1 Rb1 Rb1 97.17(3) 9_665 13_665
N1 Rb1 Rb1 135.12(3) . 13_665
N1 Rb1 Rb1 34.13(3) 12_766 13_665
N1 Rb1 Rb1 98.51(3) 15_565 13_665
N1 Rb1 Rb1 88.34(3) 6_564 13_665
N1 Rb1 Rb1 154.32(3) 8_454 9_665
N1 Rb1 Rb1 97.17(3) 3 9_665
N1 Rb1 Rb1 77.34(3) 14 9_665
N1 Rb1 Rb1 36.20(3) 9_665 9_665
N1 Rb1 Rb1 34.13(3) . 9_665
N1 Rb1 Rb1 88.34(3) 12_766 9_665
N1 Rb1 Rb1 135.12(3) 15_565 9_665
N1 Rb1 Rb1 98.51(3) 6_564 9_665
Rb1 Rb1 Rb1 121.256(2) 13_665 9_665
N1 Rb1 Rb1 77.34(3) 8_454 13_565
N1 Rb1 Rb1 36.20(3) 3 13_565
N1 Rb1 Rb1 97.17(3) 14 13_565
N1 Rb1 Rb1 154.32(3) 9_665 13_565
N1 Rb1 Rb1 88.34(3) . 13_565
N1 Rb1 Rb1 98.51(3) 12_766 13_565
N1 Rb1 Rb1 34.13(3) 15_565 13_565
N1 Rb1 Rb1 135.12(3) 6_564 13_565
Rb1 Rb1 Rb1 87.838(3) 13_665 13_565
Rb1 Rb1 Rb1 121.256(2) 9_665 13_565
N1 Rb1 Rb1 97.17(3) 8_454 9_675
N1 Rb1 Rb1 154.32(3) 3 9_675
N1 Rb1 Rb1 36.20(3) 14 9_675
N1 Rb1 Rb1 77.34(3) 9_665 9_675
N1 Rb1 Rb1 98.51(3) . 9_675
N1 Rb1 Rb1 135.12(3) 12_766 9_675
N1 Rb1 Rb1 88.34(3) 15_565 9_675
N1 Rb1 Rb1 34.13(3) 6_564 9_675
Rb1 Rb1 Rb1 121.256(2) 13_665 9_675
Rb1 Rb1 Rb1 87.838(3) 9_665 9_675
Rb1 Rb1 Rb1 121.256(2) 13_565 9_675

loop_
_geom_bond_atom_site_label_1
_geom_bond_atom_site_label_2
_geom_bond_distance
_geom_bond_site_symmetry_2
B1 C1 1.5904(14) 12_666
B1 C1 1.5904(14) 15
B1 C1 1.5904(14) 6_454
B1 C1 1.5904(14) .
C1 N1 1.136(2) .
N1 Rb1 3.0648(14) 9_665
N1 Rb1 3.2261(15) .
Rb1 N1 3.0648(14) 8_454
Rb1 N1 3.0648(14) 3
Rb1 N1 3.0648(14) 14
Rb1 N1 3.0648(14) 9_665
Rb1 N1 3.2261(15) 12_766
Rb1 N1 3.2261(15) 15_565
Rb1 N1 3.2261(15) 6_564
Rb1 Rb1 5.14344(13) 13_665
Rb1 Rb1 5.14344(13) 9_665
Rb1 Rb1 5.14344(13) 13_565
Rb1 Rb1 5.14344(13) 9_675
